data_9015867
loop_
_publ_author_name
'Flack, H.'

_publ_section_title
;
 Etude de la structure cristalline du sulfite de magnesium hexahydrate,
 Mg S O3 (H2 O)6
;
_journal_issue 4
_journal_name_full 'Acta Crystallographica, Section B'
_journal_page_first 656
_journal_page_last 658
_journal_paper_doi 10.1107/S0567740873003110
_journal_volume 29
_journal_year 1973
_chemical_formula_sum 'Mg O9 S'
_space_group_IT_number 146
_symmetry_space_group_name_Hall 'R 3'
_symmetry_space_group_name_H-M 'R 3 :H'
_cell_angle_alpha 90
_cell_angle_beta 90
_cell_angle_gamma 120
_cell_length_a 8.830
_cell_length_b 8.830
_cell_length_c 9.075
_cell_formula_units_Z 3
_cell_volume 612.772
_database_code_amcsd 0018267
_exptl_crystal_density_diffrn 1.629
_cod_duplicate_entry 1100103
_cod_original_sg_symbol_H-M 'R 3'
_cod_original_formula_sum 'Mg S O9'
_cod_database_code 9015867
_amcsd_formula_title 'H12 Mg O9 S'

loop_
_space_group_symop_operation_xyz
x,y,z
2/3+x,1/3+y,1/3+z
1/3+x,2/3+y,2/3+z
-y,x-y,z
2/3-y,1/3+x-y,1/3+z
1/3-y,2/3+x-y,2/3+z
-x+y,-x,z
2/3-x+y,1/3-x,1/3+z
1/3-x+y,2/3-x,2/3+z

loop_
_atom_site_label
_atom_site_fract_x
_atom_site_fract_y
_atom_site_fract_z
_atom_site_attached_hydrogens
Mg1 0.00000 0.00000 0.00000 0
S1 0.00000 0.00000 0.50010 0
O1 0.12710 0.17750 0.43030 0
O2 -0.19510 -0.19750 -0.12490 2
O3 0.18450 0.19310 0.13920 2

loop_
_cod_related_entry_id
_cod_related_entry_database
_cod_related_entry_code
1 AMCSD 0018267
